data_7120216
loop_
_publ_author_name
'Xiong, Donglu'
'Zhou, Wenxi'
'Lu, Zhiwu'
'Zeng, Suping'
'Wang, Jun'

_publ_section_title
;
 A Highly Enantioselective Access to Chiral Chromanones and
 Thiochromanones by Copper-Catalyzed Asymmetric Conjugated Reduction of
 Chromones and Thiochromones
;
_journal_name_full 'Chem. Commun.'
_journal_paper_doi 10.1039/C7CC03939E
_journal_year 2017
_chemical_formula_sum 'C11 H12 O S'
_chemical_formula_weight 192.27
_chemical_name_systematic
; 
 ? 
;
_space_group_IT_number 19
_symmetry_cell_setting orthorhombic
_symmetry_space_group_name_Hall 'P 2ac 2ab'
_symmetry_space_group_name_H-M 'P 21 21 21'
_atom_sites_solution_hydrogens geom
_atom_sites_solution_primary direct
_atom_sites_solution_secondary difmap
_audit_creation_method SHELXL-97
_audit_update_record
;
2017-04-28 deposited with the CCDC.
2017-05-31 downloaded from the CCDC.
;
_cell_angle_alpha 90.00
_cell_angle_beta 90.00
_cell_angle_gamma 90.00
_cell_formula_units_Z 4
_cell_length_a 7.9966(4)
_cell_length_b 10.5907(6)
_cell_length_c 11.7348(6)
_cell_measurement_reflns_used 7270
_cell_measurement_temperature 297(2)
_cell_measurement_theta_max 28.98
_cell_measurement_theta_min 2.59
_cell_volume 993.82(9)
_computing_cell_refinement 'Bruker SMART'
_computing_data_collection 'Bruker SMART'
_computing_data_reduction 'Bruker SAINT'
_computing_molecular_graphics 'Bruker SHELXTL'
_computing_publication_material 'Bruker SHELXTL'
_computing_structure_refinement 'SHELXL-97 (Sheldrick, 1997)'
_computing_structure_solution 'SHELXS-97 (Sheldrick, 1990)'
_diffrn_ambient_temperature 297(2)
_diffrn_measured_fraction_theta_full 0.996
_diffrn_measured_fraction_theta_max 0.996
_diffrn_measurement_device_type 'CCD area detector'
_diffrn_measurement_method 'phi and omega scans'
_diffrn_radiation_monochromator graphite
_diffrn_radiation_source 'fine-focus sealed tube'
_diffrn_radiation_type MoK\a
_diffrn_radiation_wavelength 0.71073
_diffrn_reflns_av_R_equivalents 0.0280
_diffrn_reflns_av_sigmaI/netI 0.0235
_diffrn_reflns_limit_h_max 11
_diffrn_reflns_limit_h_min -10
_diffrn_reflns_limit_k_max 14
_diffrn_reflns_limit_k_min -14
_diffrn_reflns_limit_l_max 16
_diffrn_reflns_limit_l_min -16
_diffrn_reflns_number 13948
_diffrn_reflns_theta_full 29.62
_diffrn_reflns_theta_max 29.62
_diffrn_reflns_theta_min 2.59
_exptl_absorpt_coefficient_mu 0.281
_exptl_absorpt_correction_T_max 0.7459
_exptl_absorpt_correction_T_min 0.7067
_exptl_absorpt_correction_type none
_exptl_absorpt_process_details SAINT
_exptl_crystal_colour colourless
_exptl_crystal_density_diffrn 1.285
_exptl_crystal_density_method 'not measured'
_exptl_crystal_description BLOCK
_exptl_crystal_F_000 408
_exptl_crystal_size_max 0.20
_exptl_crystal_size_mid 0.10
_exptl_crystal_size_min 0.10
_refine_diff_density_max 0.174
_refine_diff_density_min -0.154
_refine_diff_density_rms 0.034
_refine_ls_abs_structure_details 'Flack H D (1983), Acta Cryst. A39, 876-881'
_refine_ls_abs_structure_Flack 0.00(9)
_refine_ls_extinction_method none
_refine_ls_goodness_of_fit_ref 0.956
_refine_ls_hydrogen_treatment constr
_refine_ls_matrix_type full
_refine_ls_number_parameters 118
_refine_ls_number_reflns 2794
_refine_ls_number_restraints 0
_refine_ls_restrained_S_all 0.956
_refine_ls_R_factor_all 0.0509
_refine_ls_R_factor_gt 0.0377
_refine_ls_shift/su_max 0.000
_refine_ls_shift/su_mean 0.000
_refine_ls_structure_factor_coef Fsqd
_refine_ls_weighting_details 'calc w=1/[\s^2^(Fo^2^)+(0.1000P)^2^+0.0000P] where P=(Fo^2^+2Fc^2^)/3'
_refine_ls_weighting_scheme calc
_refine_ls_wR_factor_gt 0.1172
_refine_ls_wR_factor_ref 0.1280
_reflns_number_gt 2319
_reflns_number_total 2794
_reflns_threshold_expression >2sigma(I)
_cod_data_source_file c7cc03939e1.cif
_cod_data_source_block lml2
_cod_depositor_comments
;
The following automatic conversions were performed:

'_symmetry_cell_setting' value 'Orthorhombic' changed to
'orthorhombic' according to
/home/data/users/saulius/crontab/automatic-downloads/rss-feeds/RSC/lib/dictionaries/cif_core.dic
dictionary named 'cif_core.dic' version 2.4.2 from 2011-04-26.

Automatic conversion script
Id: cif_fix_values 4973 2017-02-22 13:04:09Z antanas 
;
_cod_original_sg_symbol_H-M P2(1)2(1)2(1)
_cod_database_code 7120216

loop_
_symmetry_equiv_pos_as_xyz
'x, y, z'
'-x+1/2, -y, z+1/2'
'-x, y+1/2, -z+1/2'
'x+1/2, -y+1/2, -z'

loop_
_atom_site_label
_atom_site_type_symbol
_atom_site_fract_x
_atom_site_fract_y
_atom_site_fract_z
_atom_site_U_iso_or_equiv
_atom_site_adp_type
_atom_site_occupancy
_atom_site_symmetry_multiplicity
_atom_site_calc_flag
_atom_site_refinement_flags
S1 S 0.41830(5) 0.12314(3) 0.61983(3) 0.05323(10) Uani 1 1 d .
O1 O 0.34459(19) 0.49954(11) 0.46733(11) 0.0826(4) Uani 1 1 d .
C1 C 0.39916(17) 0.16058(13) 0.47557(11) 0.0413(3) Uani 1 1 d .
C2 C 0.37348(16) 0.28155(13) 0.43307(11) 0.0405(3) Uani 1 1 d .
C3 C 0.35468(17) 0.29820(14) 0.31561(13) 0.0484(3) Uani 1 1 d .
H3A H 0.3324 0.3788 0.2881 0.058 Uiso 1 1 calc R
C4 C 0.36767(17) 0.20055(16) 0.23903(12) 0.0498(3) Uani 1 1 d .
C5 C 0.39783(19) 0.08060(15) 0.28285(13) 0.0542(4) Uani 1 1 d .
H5A H 0.4077 0.0127 0.2330 0.065 Uiso 1 1 calc R
C6 C 0.4134(2) 0.06008(13) 0.39823(12) 0.0512(3) Uani 1 1 d .
H6A H 0.4335 -0.0211 0.4252 0.061 Uiso 1 1 calc R
C7 C 0.3706(2) 0.39548(13) 0.50691(14) 0.0504(4) Uani 1 1 d .
C8 C 0.4082(2) 0.38017(14) 0.63133(12) 0.0559(4) Uani 1 1 d .
H8A H 0.3680 0.4540 0.6718 0.067 Uiso 1 1 calc R
H8B H 0.5284 0.3760 0.6415 0.067 Uiso 1 1 calc R
C9 C 0.32946(18) 0.26284(15) 0.68360(12) 0.0503(4) Uani 1 1 d .
H9A H 0.2090 0.2641 0.6684 0.060 Uiso 1 1 calc R
C10 C 0.3571(3) 0.2558(2) 0.81178(15) 0.0791(6) Uani 1 1 d .
H10A H 0.3107 0.3295 0.8473 0.119 Uiso 1 1 calc R
H10B H 0.4748 0.2516 0.8274 0.119 Uiso 1 1 calc R
H10C H 0.3032 0.1818 0.8415 0.119 Uiso 1 1 calc R
C11 C 0.3495(3) 0.2202(2) 0.11153(13) 0.0704(5) Uani 1 1 d .
H11A H 0.3296 0.3080 0.0962 0.106 Uiso 1 1 calc R
H11B H 0.2572 0.1711 0.0838 0.106 Uiso 1 1 calc R
H11C H 0.4503 0.1940 0.0739 0.106 Uiso 1 1 calc R

loop_
_atom_site_aniso_label
_atom_site_aniso_U_11
_atom_site_aniso_U_22
_atom_site_aniso_U_33
_atom_site_aniso_U_23
_atom_site_aniso_U_13
_atom_site_aniso_U_12
S1 0.0645(2) 0.05017(18) 0.04504(17) 0.00509(14) 0.00056(17) 0.00287(16)
O1 0.1337(12) 0.0417(6) 0.0724(8) 0.0011(6) 0.0035(8) 0.0109(8)
C1 0.0396(6) 0.0419(6) 0.0423(6) -0.0011(5) 0.0016(5) -0.0014(5)
C2 0.0364(6) 0.0401(6) 0.0450(7) -0.0007(5) 0.0028(5) 0.0015(5)
C3 0.0489(7) 0.0447(7) 0.0514(8) 0.0047(6) 0.0009(6) 0.0008(6)
C4 0.0440(6) 0.0610(8) 0.0445(7) 0.0006(6) 0.0007(6) -0.0010(6)
C5 0.0576(8) 0.0520(7) 0.0530(8) -0.0135(6) 0.0018(7) -0.0020(7)
C6 0.0594(8) 0.0386(6) 0.0557(8) -0.0051(5) 0.0019(8) 0.0028(6)
C7 0.0531(7) 0.0406(7) 0.0575(8) -0.0031(6) 0.0064(6) -0.0033(6)
C8 0.0612(8) 0.0516(8) 0.0550(8) -0.0134(7) -0.0037(7) -0.0003(7)
C9 0.0453(7) 0.0618(9) 0.0437(7) -0.0064(6) 0.0041(6) -0.0015(7)
C10 0.1002(15) 0.0913(14) 0.0458(8) -0.0081(9) 0.0040(9) -0.0029(12)
C11 0.0774(11) 0.0895(13) 0.0443(8) -0.0023(8) 0.0023(8) -0.0038(10)

loop_
_atom_type_symbol
_atom_type_description
_atom_type_scat_dispersion_real
_atom_type_scat_dispersion_imag
_atom_type_scat_source
C C 0.0033 0.0016 'International Tables Vol C Tables 4.2.6.8 and 6.1.1.4'
H H 0.0000 0.0000 'International Tables Vol C Tables 4.2.6.8 and 6.1.1.4'
O O 0.0106 0.0060 'International Tables Vol C Tables 4.2.6.8 and 6.1.1.4'
S S 0.1246 0.1234 'International Tables Vol C Tables 4.2.6.8 and 6.1.1.4'

loop_
_geom_angle_atom_site_label_1
_geom_angle_atom_site_label_2
_geom_angle_atom_site_label_3
_geom_angle
C1 S1 C9 100.46(7)
C2 C1 C6 118.62(12)
C2 C1 S1 124.77(10)
C6 C1 S1 116.60(10)
C1 C2 C3 119.08(13)
C1 C2 C7 122.79(12)
C3 C2 C7 118.10(13)
C4 C3 C2 122.81(14)
C4 C3 H3A 118.6
C2 C3 H3A 118.6
C3 C4 C5 117.29(13)
C3 C4 C11 122.30(16)
C5 C4 C11 120.41(15)
C6 C5 C4 121.54(14)
C6 C5 H5A 119.2
C4 C5 H5A 119.2
C5 C6 C1 120.59(13)
C5 C6 H6A 119.7
C1 C6 H6A 119.7
O1 C7 C2 121.12(14)
O1 C7 C8 120.34(14)
C2 C7 C8 118.48(12)
C7 C8 C9 113.44(12)
C7 C8 H8A 108.9
C9 C8 H8A 108.9
C7 C8 H8B 108.9
C9 C8 H8B 108.9
H8A C8 H8B 107.7
C8 C9 C10 112.22(14)
C8 C9 S1 109.85(10)
C10 C9 S1 108.21(13)
C8 C9 H9A 108.8
C10 C9 H9A 108.8
S1 C9 H9A 108.8
C9 C10 H10A 109.5
C9 C10 H10B 109.5
H10A C10 H10B 109.5
C9 C10 H10C 109.5
H10A C10 H10C 109.5
H10B C10 H10C 109.5
C4 C11 H11A 109.5
C4 C11 H11B 109.5
H11A C11 H11B 109.5
C4 C11 H11C 109.5
H11A C11 H11C 109.5
H11B C11 H11C 109.5

loop_
_geom_bond_atom_site_label_1
_geom_bond_atom_site_label_2
_geom_bond_distance
S1 C1 1.7453(14)
S1 C9 1.8038(16)
O1 C7 1.2138(18)
C1 C2 1.3901(19)
C1 C6 1.4033(19)
C2 C3 1.398(2)
C2 C7 1.4857(19)
C3 C4 1.374(2)
C3 H3A 0.9300
C4 C5 1.391(2)
C4 C11 1.518(2)
C5 C6 1.377(2)
C5 H5A 0.9300
C6 H6A 0.9300
C7 C8 1.499(2)
C8 C9 1.522(2)
C8 H8A 0.9700
C8 H8B 0.9700
C9 C10 1.522(2)
C9 H9A 0.9800
C10 H10A 0.9600
C10 H10B 0.9600
C10 H10C 0.9600
C11 H11A 0.9600
C11 H11B 0.9600
C11 H11C 0.9600

loop_
_geom_torsion_atom_site_label_1
_geom_torsion_atom_site_label_2
_geom_torsion_atom_site_label_3
_geom_torsion_atom_site_label_4
_geom_torsion
C9 S1 C1 C2 17.87(14)
C9 S1 C1 C6 -163.04(11)
C6 C1 C2 C3 3.1(2)
S1 C1 C2 C3 -177.87(11)
C6 C1 C2 C7 -174.88(13)
S1 C1 C2 C7 4.2(2)
C1 C2 C3 C4 -2.9(2)
C7 C2 C3 C4 175.12(13)
C2 C3 C4 C5 1.2(2)
C2 C3 C4 C11 -179.08(15)
C3 C4 C5 C6 0.3(2)
C11 C4 C5 C6 -179.44(16)
C4 C5 C6 C1 0.0(2)
C2 C1 C6 C5 -1.7(2)
S1 C1 C6 C5 179.18(12)
C1 C2 C7 O1 -178.55(15)
C3 C2 C7 O1 3.5(2)
C1 C2 C7 C8 4.2(2)
C3 C2 C7 C8 -173.79(13)
O1 C7 C8 C9 141.97(16)
C2 C7 C8 C9 -40.7(2)
C7 C8 C9 C10 -175.06(14)
C7 C8 C9 S1 64.52(15)
C1 S1 C9 C8 -49.42(11)
C1 S1 C9 C10 -172.24(12)
